data_5000343
loop_
_publ_author_name
'Seddon, Elisa J.'
'Yoo, Jae'
'Folting, Kirsten'
'Huffman, John C.'
'Hendrickson, David N.'
'Christou, George'

_publ_section_title
;
 Dinuclear and hexanuclear iron(III) carboxylate clusters with a
 bis(bipyridine) ligand: supramolecular aggregation of [Fe2O2] units to
 give a [Fe6O6] ladder structure&#x200A;&#x2020;
;
_journal_issue 20
_journal_name_full 'Journal of the Chemical Society, Dalton Transactions'
_journal_page_first 3640
_journal_paper_doi 10.1039/b004925p
_journal_year 2000
_chemical_formula_moiety 'C22 H18 Fe2 N8 O13'
_chemical_formula_sum 'C22 H18 Fe2 N8 O13'
_chemical_formula_weight 714.125
_space_group_IT_number 14
_symmetry_cell_setting monoclinic
_symmetry_space_group_name_Hall '-P 2ybc'
_symmetry_space_group_name_H-M 'P 1 21/c 1'
_atom_sites_solution_hydrogens geom
_atom_sites_solution_primary direct
_audit_creation_method 'minor manual editing of SDT2CIF v. 1.2 BETA  output'
_cell_angle_alpha 90
_cell_angle_beta 104.750(15)
_cell_angle_gamma 90
_cell_formula_units_Z 4
_cell_length_a 8.759(2)
_cell_length_b 18.811(6)
_cell_length_c 16.618(5)
_cell_measurement_reflns_used 60
_cell_measurement_temperature 107
_cell_measurement_theta_max 15.15
_cell_measurement_theta_min 9.65
_cell_volume 2647.8(13)
_computing_cell_refinement 'XTEL, local package'
_computing_data_collection 'NPS, local program'
_computing_data_reduction 'XTEL, local package'
_computing_molecular_graphics 'XTEL, local package'
_computing_publication_material 'XTEL, local package'
_computing_structure_refinement 'XTEL, local package'
_computing_structure_solution DIRDIF-96
_diffrn_ambient_temperature 107
_diffrn_measured_fraction_theta_full 0
_diffrn_measured_fraction_theta_max 1
_diffrn_measurement_device_type 'refurbished Picker diffractometer'
_diffrn_measurement_method '\q/2\q scans'
_diffrn_radiation_type 'Mo K\a'
_diffrn_radiation_wavelength 0.71069
_diffrn_reflns_av_R_equivalents 0.038
_diffrn_reflns_limit_h_max 10
_diffrn_reflns_limit_h_min -10
_diffrn_reflns_limit_k_max 0
_diffrn_reflns_limit_k_min -22
_diffrn_reflns_limit_l_max 4
_diffrn_reflns_limit_l_min -19
_diffrn_reflns_number 5921
_diffrn_reflns_theta_full 0
_diffrn_reflns_theta_max 25.0521
_diffrn_reflns_theta_min 3.01745
_diffrn_standards_decay_% -0.6
_diffrn_standards_interval_count 300
_diffrn_standards_number 4
_exptl_absorpt_coefficient_mu 1.1808
_exptl_absorpt_correction_T_max 0.945
_exptl_absorpt_correction_T_min 0.882
_exptl_absorpt_correction_type analytical
_exptl_absorpt_process_details Tompa
_exptl_crystal_colour red
_exptl_crystal_density_diffrn 1.791
_exptl_crystal_density_method 'not measured'
_exptl_crystal_description prism
_exptl_crystal_F_000 1448
_exptl_crystal_size_max 0.25
_exptl_crystal_size_mid 0.10
_exptl_crystal_size_min 0.05
_refine_diff_density_max 0.31
_refine_diff_density_min -0.39
_refine_ls_abs_structure_details none
_refine_ls_extinction_coef 0.00000013(6)
_refine_ls_extinction_expression
;
Larson, A. C. (1967).  Acta Cryst. 23, p. 664.  Eq. (3)
;
_refine_ls_extinction_method Zachariasen
_refine_ls_goodness_of_fit_ref 0.9517
_refine_ls_hydrogen_treatment noref
_refine_ls_matrix_type full
_refine_ls_number_parameters 407
_refine_ls_number_reflns 3121
_refine_ls_R_factor_gt 0.0483
_refine_ls_shift/su_max 0.0036
_refine_ls_structure_factor_coef F
_refine_ls_weighting_details w^-1^=\s^2^(F)+(.07F)^2^
_refine_ls_weighting_scheme calc
_refine_ls_wR_factor_ref 0.0476
_reflns_number_gt 3121
_reflns_number_total 4689
_reflns_threshold_expression F^2^>2.0\s(F^2^)
_cod_data_source_file b004925p.txt
_cod_data_source_block MSC98201
_cod_original_cell_volume 2647.7(22)
_cod_original_sg_symbol_H-M 'P 21/c'
_cod_database_code 5000343

loop_
_symmetry_equiv_pos_as_xyz
x,y,z
-x,1/2+y,1/2-z
x,1/2-y,1/2+z
-x,-y,-z

loop_
_atom_site_label
_atom_site_type_symbol
_atom_site_fract_x
_atom_site_fract_y
_atom_site_fract_z
_atom_site_U_iso_or_equiv
_atom_site_adp_type
_atom_site_occupancy
_atom_site_disorder_group
_atom_site_disorder_assembly
Fe1 Fe 0.12186(10) 0.11859(4) 0.32507(5) 0.0127(3) Uani 1 0 .
Fe2 Fe 0.36620(10) 0.10299(4) 0.19031(5) 0.0129(3) Uani 1 0 .
O3 O 0.2168(4) 0.1000(2) 0.2446(2) 0.0158(14) Uani 1 0 .
N4 N 0.0056(5) 0.1349(2) 0.4212(3) 0.0132(16) Uani 1 0 .
C5 C 0.0249(7) 0.1934(3) 0.4691(4) 0.0176(19) Uani 1 0 .
C6 C -0.0525(7) 0.2034(3) 0.5309(3) 0.0159(19) Uani 1 0 .
C7 C -0.1572(7) 0.1517(3) 0.5421(3) 0.018(2) Uani 1 0 .
C8 C -0.1785(6) 0.0910(3) 0.4933(3) 0.0143(18) Uani 1 0 .
C9 C -0.0939(6) 0.0839(3) 0.4338(3) 0.0133(18) Uani 1 0 .
C10 C -0.1040(7) 0.0195(3) 0.3808(3) 0.0145(19) Uani 1 0 .
C11 C -0.2043(7) -0.0364(3) 0.3861(4) 0.018(2) Uani 1 0 .
C12 C -0.2009(7) -0.0970(3) 0.3397(4) 0.0180(19) Uani 1 0 .
C13 C -0.0993(7) -0.0997(3) 0.2878(3) 0.0150(18) Uani 1 0 .
C14 C -0.0040(7) -0.0417(3) 0.2831(4) 0.0164(19) Uani 1 0 .
N15 N -0.0057(5) 0.0174(2) 0.3287(3) 0.0135(16) Uani 1 0 .
C16 C 0.1069(7) -0.0466(3) 0.2263(4) 0.019(2) Uani 1 0 .
C17 C 0.2804(7) -0.0539(3) 0.2761(4) 0.017(2) Uani 1 0 .
N18 N 0.4463(6) -0.0071(2) 0.1879(3) 0.0140(16) Uani 1 0 .
C19 C 0.3912(7) -0.0646(3) 0.2212(4) 0.0162(19) Uani 1 0 .
C20 C 0.4370(7) -0.1330(3) 0.2068(4) 0.0176(19) Uani 1 0 .
C21 C 0.5433(7) -0.1441(3) 0.1589(4) 0.020(2) Uani 1 0 .
C22 C 0.6031(7) -0.0851(3) 0.1268(4) 0.019(2) Uani 1 0 .
C23 C 0.5520(7) -0.0173(3) 0.1418(3) 0.0152(19) Uani 1 0 .
C24 C 0.6063(6) 0.0466(3) 0.1060(3) 0.0132(18) Uani 1 0 .
C25 C 0.7223(7) 0.0457(3) 0.0624(4) 0.022(2) Uani 1 0 .
C26 C 0.7556(7) 0.1069(3) 0.0239(4) 0.025(2) Uani 1 0 .
C27 C 0.6754(7) 0.1682(3) 0.0313(4) 0.022(2) Uani 1 0 .
C28 C 0.5662(7) 0.1675(3) 0.0786(4) 0.020(2) Uani 1 0 .
N29 N 0.5320(6) 0.1078(2) 0.1153(3) 0.0162(16) Uani 1 0 .
O30 O 0.3180(5) 0.1773(2) 0.4045(3) 0.0193(14) Uani 1 0 .
N31 N 0.3694(6) 0.1249(3) 0.4524(3) 0.0188(18) Uani 1 0 .
O32 O 0.2996(5) 0.0660(2) 0.4289(2) 0.0188(14) Uani 1 0 .
O33 O 0.4742(5) 0.1308(2) 0.5165(3) 0.0274(16) Uani 1 0 .
O34 O 0.0624(5) 0.2285(2) 0.2923(2) 0.0193(14) Uani 1 0 .
N35 N -0.0754(6) 0.2138(3) 0.2468(3) 0.0189(18) Uani 1 0 .
O36 O -0.1102(5) 0.1478(2) 0.2408(2) 0.0196(14) Uani 1 0 .
O37 O -0.1681(5) 0.2598(2) 0.2111(3) 0.0240(15) Uani 1 0 .
O38 O 0.5628(5) 0.1057(2) 0.3014(2) 0.0175(13) Uani 1 0 .
N39 N 0.5677(6) 0.1736(3) 0.3006(3) 0.0151(16) Uani 1 0 .
O40 O 0.4665(5) 0.20299(19) 0.2400(2) 0.0160(14) Uani 1 0 .
O41 O 0.6610(5) 0.2084(2) 0.3528(2) 0.0200(14) Uani 1 0 .
O42 O 0.2068(5) 0.0631(2) 0.0729(2) 0.0179(14) Uani 1 0 .
N43 N 0.1738(6) 0.1255(3) 0.0441(3) 0.0171(17) Uani 1 0 .
O44 O 0.2322(5) 0.1759(2) 0.0936(2) 0.0184(14) Uani 1 0 .
O45 O 0.0966(5) 0.1361(2) -0.0274(3) 0.0234(15) Uani 1 0 .
H1 H 0.095 0.2294 0.4601 0.0305 Uiso 1 0 .
H2 H -0.0342 0.2448 0.565 0.0285 Uiso 1 0 .
H3 H -0.2149 0.1578 0.583 0.0307 Uiso 1 0 .
H4 H -0.2505 0.0552 0.5003 0.027 Uiso 1 0 .
H5 H -0.2743 -0.0331 0.4213 0.0304 Uiso 1 0 .
H6 H -0.2674 -0.1361 0.343 0.0309 Uiso 1 0 .
H7 H -0.0949 -0.1412 0.2558 0.0276 Uiso 1 0 .
H8 H 0.0788 -0.0867 0.1911 0.0315 Uiso 1 0 .
H9 H 0.0962 -0.0046 0.1933 0.0315 Uiso 1 0 .
H10 H 0.3106 -0.012 0.308 0.03 Uiso 1 0 .
H11 H 0.2891 -0.0936 0.3123 0.03 Uiso 1 0 .
H12 H 0.3954 -0.1725 0.2299 0.0306 Uiso 1 0 .
H13 H 0.5747 -0.1908 0.1482 0.0324 Uiso 1 0 .
H14 H 0.6783 -0.0908 0.0949 0.0318 Uiso 1 0 .
H15 H 0.7785 0.0031 0.0589 0.0351 Uiso 1 0 .
H16 H 0.8327 0.1064 -0.0072 0.0378 Uiso 1 0 .
H17 H 0.6951 0.2107 0.0046 0.0345 Uiso 1 0 .
H18 H 0.5131 0.2104 0.0852 0.0322 Uiso 1 0 .

loop_
_atom_site_aniso_label
_atom_site_aniso_U_11
_atom_site_aniso_U_22
_atom_site_aniso_U_33
_atom_site_aniso_U_12
_atom_site_aniso_U_13
_atom_site_aniso_U_23
Fe1 0.0128(7) 0.012(3) 0.015(2) -0.0006(4) 0.0058(3) -0.0006(3)
Fe2 0.0141(7) 0.011(2) 0.014(2) 0.0001(4) 0.0052(3) -0.0003(3)
O3 0.015(2) 0.018(4) 0.016(3) 0.0011(17) 0.0053(18) -0.0012(17)
N4 0.014(3) 0.014(4) 0.014(3) 0.002(2) 0.007(2) 0.000(2)
C5 0.015(3) 0.015(4) 0.021(5) -0.002(2) 0.000(3) 0.000(2)
C6 0.013(3) 0.018(5) 0.015(4) 0.001(2) -0.000(2) -0.003(2)
C7 0.016(3) 0.025(6) 0.013(4) 0.010(3) 0.003(2) 0.007(3)
C8 0.010(3) 0.015(4) 0.016(4) 0.001(2) 0.001(2) -0.002(2)
C9 0.009(3) 0.020(5) 0.009(3) 0.003(2) -0.001(2) 0.000(2)
C10 0.011(3) 0.016(5) 0.017(4) 0.004(2) 0.006(2) 0.005(2)
C11 0.015(3) 0.024(6) 0.016(4) 0.003(3) 0.007(3) 0.007(3)
C12 0.014(3) 0.018(5) 0.020(4) 0.001(2) 0.000(3) 0.002(3)
C13 0.013(3) 0.015(4) 0.015(4) 0.001(2) 0.000(2) 0.000(2)
C14 0.018(3) 0.013(4) 0.015(4) 0.003(2) -0.003(2) 0.000(2)
N15 0.012(3) 0.013(4) 0.015(3) 0.0039(19) 0.004(2) 0.003(2)
C16 0.018(3) 0.016(5) 0.021(5) -0.001(3) 0.004(3) -0.002(3)
C17 0.025(4) 0.011(4) 0.017(4) 0.003(2) 0.009(3) -0.000(2)
N18 0.015(3) 0.015(4) 0.011(3) -0.000(2) 0.002(2) -0.004(2)
C19 0.013(3) 0.016(5) 0.019(4) 0.002(2) 0.004(2) -0.000(2)
C20 0.015(3) 0.018(5) 0.019(4) -0.003(2) 0.003(2) -0.002(2)
C21 0.023(4) 0.015(4) 0.019(4) 0.007(3) -0.001(3) -0.001(2)
C22 0.015(3) 0.025(6) 0.019(4) 0.002(3) 0.008(3) -0.008(3)
C23 0.011(3) 0.019(5) 0.014(4) 0.004(2) 0.002(2) -0.001(2)
C24 0.012(3) 0.014(4) 0.012(3) -0.002(2) -0.000(2) -0.004(2)
C25 0.026(4) 0.024(6) 0.020(5) -0.009(3) 0.009(3) -0.010(3)
C26 0.019(3) 0.035(8) 0.022(5) -0.006(3) 0.007(3) -0.007(3)
C27 0.021(4) 0.022(6) 0.022(5) -0.007(3) 0.003(3) 0.003(3)
C28 0.017(3) 0.023(6) 0.017(4) -0.006(3) 0.002(3) 0.000(3)
N29 0.014(3) 0.020(5) 0.013(3) -0.005(2) 0.001(2) -0.001(2)
O30 0.018(2) 0.020(5) 0.023(4) -0.0025(19) 0.0094(19) -0.0025(19)
N31 0.014(3) 0.026(6) 0.019(4) 0.003(2) 0.008(2) -0.001(2)
O32 0.015(2) 0.021(5) 0.019(4) -0.0006(18) 0.0026(18) 0.0005(18)
O33 0.017(3) 0.041(9) 0.020(4) 0.000(2) -0.0029(19) -0.003(2)
O34 0.016(2) 0.020(5) 0.020(4) -0.0057(18) 0.0025(19) 0.0003(18)
N35 0.021(3) 0.022(5) 0.016(4) 0.004(2) 0.008(2) 0.001(2)
O36 0.019(2) 0.014(4) 0.024(5) -0.0025(18) 0.0028(19) -0.0006(18)
O37 0.023(3) 0.026(6) 0.023(4) 0.007(2) 0.007(2) 0.007(2)
O38 0.021(2) 0.009(3) 0.021(4) 0.0016(17) 0.0039(18) 0.0002(17)
N39 0.012(3) 0.020(5) 0.015(3) 0.005(2) 0.006(2) 0.003(2)
O40 0.017(2) 0.012(3) 0.018(4) 0.0002(17) 0.0033(18) 0.0023(17)
O41 0.017(2) 0.022(5) 0.018(4) -0.0040(18) -0.0006(19) -0.0040(18)
O42 0.021(3) 0.015(4) 0.018(4) 0.0014(18) 0.0050(18) -0.0014(17)
N43 0.014(3) 0.023(6) 0.017(4) -0.000(2) 0.009(2) 0.001(2)
O44 0.018(2) 0.018(4) 0.019(4) -0.0036(18) 0.0042(18) -0.0031(18)
O45 0.018(3) 0.033(8) 0.017(3) 0.0009(19) 0.0003(19) 0.0011(19)

loop_
_atom_type_symbol
_atom_type_description
_atom_type_scat_dispersion_real
_atom_type_scat_dispersion_imag
_atom_type_scat_source
Fe Fe 0.301 0.845 'International Tables Vol. IV (1974) Table 2.2B'
O O 0.008 0.006 'International Tables Vol. IV (1974) Table 2.2B'
N N 0.004 0.003 'International Tables Vol. IV (1974) Table 2.2B'
C C 0.002 0.002 'International Tables Vol. IV (1974) Table 2.2B'
H H 0 0 'International Tables Vol. IV (1974) Table 2.2B'

loop_
_geom_angle_atom_site_label_1
_geom_angle_atom_site_label_2
_geom_angle_atom_site_label_3
_geom_angle
_geom_angle_site_symmetry_1
_geom_angle_site_symmetry_2
_geom_angle_site_symmetry_3
_geom_angle_publ_flag
Fe2 Fe1 O30 85.04(11) . . . no
Fe2 Fe1 O32 92.15(11) . . . no
Fe2 Fe1 O34 93.83(11) . . . no
Fe2 Fe1 O36 103.22(11) . . . no
Fe2 Fe1 N4 170.71(13) . . . no
Fe2 Fe1 N15 109.99(12) . . . no
Fe1 Fe2 O38 86.32(11) . . . no
Fe1 Fe2 O40 86.39(11) . . . no
Fe1 Fe2 O42 103.99(11) . . . no
Fe1 Fe2 O44 96.65(11) . . . no
Fe1 Fe2 N18 110.10(12) . . . no
Fe1 Fe2 N29 171.52(13) . . . no
O3 Fe1 O30 96.17(16) . . . no
O3 Fe1 O32 97.24(16) . . . no
O3 Fe1 O34 97.29(17) . . . no
O3 Fe1 O36 95.87(16) . . . no
O3 Fe1 N4 176.95(18) . . . no
O3 Fe1 N15 100.79(17) . . . no
O30 Fe1 O32 58.10(15) . . . no
O30 Fe1 O34 76.74(15) . . . no
O30 Fe1 O36 135.10(15) . . . no
O30 Fe1 N4 85.78(16) . . . no
O30 Fe1 N15 138.03(17) . . . no
O32 Fe1 O34 133.68(15) . . . no
O32 Fe1 O36 159.96(15) . . . no
O32 Fe1 N4 81.78(16) . . . no
O32 Fe1 N15 81.72(16) . . . no
O34 Fe1 O36 58.89(14) . . . no
O34 Fe1 N4 85.42(16) . . . no
O34 Fe1 N15 137.36(16) . . . no
O36 Fe1 N4 84.34(17) . . . no
O36 Fe1 N15 80.98(16) . . . no
N4 Fe1 N15 76.23(17) . . . no
O3 Fe2 O38 95.52(16) . . . no
O3 Fe2 O40 96.57(16) . . . no
O3 Fe2 O42 93.23(16) . . . no
O3 Fe2 O44 93.75(16) . . . no
O3 Fe2 N18 105.16(18) . . . no
O3 Fe2 N29 175.27(18) . . . no
O38 Fe2 O40 59.81(14) . . . no
O38 Fe2 O42 159.35(15) . . . no
O38 Fe2 O44 139.47(15) . . . no
O38 Fe2 N18 81.35(16) . . . no
O38 Fe2 N29 89.15(17) . . . no
O40 Fe2 O42 137.47(15) . . . no
O40 Fe2 O44 79.97(15) . . . no
O40 Fe2 N18 137.11(17) . . . no
O40 Fe2 N29 85.14(16) . . . no
O42 Fe2 O44 58.11(14) . . . no
O42 Fe2 N18 78.32(16) . . . no
O42 Fe2 N29 82.58(16) . . . no
O44 Fe2 N18 133.41(16) . . . no
O44 Fe2 N29 82.18(16) . . . no
N18 Fe2 N29 76.22(18) . . . no
Fe1 O3 Fe2 157.6(2) . . . no
Fe1 O30 N31 94.8(3) . . . no
Fe1 O32 N31 92.1(3) . . . no
Fe1 O34 N35 94.2(3) . . . no
Fe1 O36 N35 91.7(3) . . . no
Fe2 O38 N39 92.0(3) . . . no
Fe2 O40 N39 93.3(3) . . . no
Fe2 O42 N43 92.9(3) . . . no
Fe2 O44 N43 93.4(3) . . . no
Fe1 N4 C5 123.5(4) . . . no
Fe1 N4 C9 117.8(4) . . . no
C5 N4 C9 118.7(5) . . . no
Fe1 N15 C10 113.3(4) . . . no
Fe1 N15 C14 127.9(4) . . . no
C10 N15 C14 118.7(5) . . . no
Fe2 N18 C19 126.6(4) . . . no
Fe2 N18 C23 114.3(4) . . . no
C19 N18 C23 118.8(5) . . . no
Fe2 N29 C24 116.6(4) . . . no
Fe2 N29 C28 124.1(4) . . . no
C24 N29 C28 119.2(5) . . . no
O30 N31 O32 114.5(5) . . . no
O30 N31 O33 122.8(5) . . . no
O32 N31 O33 122.7(5) . . . no
O34 N35 O36 115.2(5) . . . no
O34 N35 O37 122.6(5) . . . no
O36 N35 O37 122.2(5) . . . no
O38 N39 O40 114.9(4) . . . no
O38 N39 O41 123.1(5) . . . no
O40 N39 O41 122.0(5) . . . no
O42 N43 O44 115.3(5) . . . no
O42 N43 O45 122.0(5) . . . no
O44 N43 O45 122.6(5) . . . no
N4 C5 C6 122.8(5) . . . no
N4 C5 H1 118.7(6) . . . no
C6 C5 H1 118.6(6) . . . no
C5 C6 C7 118.2(5) . . . no
C5 C6 H2 120.9(6) . . . no
C7 C6 H2 120.9(6) . . . no
C6 C7 C8 119.8(5) . . . no
C6 C7 H3 120.2(6) . . . no
C8 C7 H3 120.0(6) . . . no
C7 C8 C9 118.8(5) . . . no
C7 C8 H4 120.5(5) . . . no
C9 C8 H4 120.7(5) . . . no
N4 C9 C8 121.7(5) . . . no
N4 C9 C10 115.6(5) . . . no
C8 C9 C10 122.7(5) . . . no
N15 C10 C9 116.5(5) . . . no
N15 C10 C11 121.9(5) . . . no
C9 C10 C11 121.5(5) . . . no
C10 C11 C12 119.1(5) . . . no
C10 C11 H5 120.6(6) . . . no
C12 C11 H5 120.4(6) . . . no
C11 C12 C13 119.1(5) . . . no
C11 C12 H6 120.5(6) . . . no
C13 C12 H6 120.4(6) . . . no
C12 C13 C14 119.7(5) . . . no
C12 C13 H7 120.2(6) . . . no
C14 C13 H7 120.2(5) . . . no
N15 C14 C13 121.5(5) . . . no
N15 C14 C16 120.0(5) . . . no
C13 C14 C16 118.4(5) . . . no
C14 C16 C17 111.8(5) . . . no
C14 C16 H8 109.0(5) . . . no
C14 C16 H9 108.8(5) . . . no
C17 C16 H8 109.0(5) . . . no
C17 C16 H9 108.8(5) . . . no
H8 C16 H9 109.4(6) . . . no
C16 C17 C19 112.8(5) . . . no
C16 C17 H10 108.7(5) . . . no
C16 C17 H11 108.6(5) . . . no
C19 C17 H10 108.6(5) . . . no
C19 C17 H11 108.7(5) . . . no
H10 C17 H11 109.4(6) . . . no
N18 C19 C17 119.5(5) . . . no
N18 C19 C20 121.3(5) . . . no
C17 C19 C20 119.2(5) . . . no
C19 C20 C21 120.4(5) . . . no
C19 C20 H12 119.9(6) . . . no
C21 C20 H12 119.8(6) . . . no
C20 C21 C22 118.2(5) . . . no
C20 C21 H13 121.0(6) . . . no
C22 C21 H13 120.8(6) . . . no
C21 C22 C23 119.5(5) . . . no
C21 C22 H14 120.3(6) . . . no
C23 C22 H14 120.2(6) . . . no
N18 C23 C22 121.8(5) . . . no
N18 C23 C24 116.7(5) . . . no
C22 C23 C24 121.5(5) . . . no
N29 C24 C23 115.8(5) . . . no
N29 C24 C25 120.5(5) . . . no
C23 C24 C25 123.7(5) . . . no
C24 C25 C26 119.9(6) . . . no
C24 C25 H15 120.0(6) . . . no
C26 C25 H15 120.1(6) . . . no
C25 C26 C27 119.0(6) . . . no
C25 C26 H16 120.3(6) . . . no
C27 C26 H16 120.6(6) . . . no
C26 C27 C28 119.1(6) . . . no
C26 C27 H17 120.5(6) . . . no
C28 C27 H17 120.4(6) . . . no
N29 C28 C27 122.1(6) . . . no
N29 C28 H18 118.8(6) . . . no
C27 C28 H18 119.1(6) . . . no

loop_
_geom_bond_atom_site_label_1
_geom_bond_atom_site_label_2
_geom_bond_distance
_geom_bond_site_symmetry_1
_geom_bond_site_symmetry_2
_geom_bond_publ_flag
Fe1 Fe2 3.482(1) . . no
Fe1 O3 1.779(4) . . no
Fe1 O30 2.182(4) . . no
Fe1 O32 2.239(4) . . no
Fe1 O34 2.167(4) . . no
Fe1 O36 2.223(4) . . no
Fe1 N4 2.124(4) . . no
Fe1 N15 2.217(5) . . no
Fe2 O3 1.770(4) . . no
Fe2 O38 2.181(4) . . no
Fe2 O40 2.150(4) . . no
Fe2 O42 2.221(4) . . no
Fe2 O44 2.210(4) . . no
Fe2 N18 2.190(5) . . no
Fe2 N29 2.143(5) . . no
O30 N31 1.275(6) . . no
O32 N31 1.278(6) . . no
O33 N31 1.221(6) . . no
O34 N35 1.281(6) . . no
O36 N35 1.276(6) . . no
O37 N35 1.231(6) . . no
O38 N39 1.279(6) . . no
O40 N39 1.284(6) . . no
O41 N39 1.220(6) . . no
O42 N43 1.273(6) . . no
O44 N43 1.274(6) . . no
O45 N43 1.224(6) . . no
N4 C5 1.344(7) . . no
N4 C9 1.348(7) . . no
N15 C10 1.368(7) . . no
N15 C14 1.347(7) . . no
N18 C19 1.358(7) . . no
N18 C23 1.358(7) . . no
N29 C24 1.350(7) . . no
N29 C28 1.347(7) . . no
C5 C6 1.380(8) . . no
C5 H1 0.951(6) . . no
C6 C7 1.381(8) . . no
C6 H2 0.951(6) . . no
C7 C8 1.385(8) . . no
C7 H3 0.952(6) . . no
C8 C9 1.385(8) . . no
C8 H4 0.951(5) . . no
C9 C10 1.486(8) . . no
C10 C11 1.387(8) . . no
C11 C12 1.381(8) . . no
C11 H5 0.951(6) . . no
C12 C13 1.389(8) . . no
C12 H6 0.949(6) . . no
C13 C14 1.389(8) . . no
C13 H7 0.951(6) . . no
C14 C16 1.519(8) . . no
C16 C17 1.540(8) . . no
C16 H8 0.949(6) . . no
C16 H9 0.952(6) . . no
C17 C19 1.504(8) . . no
C17 H10 0.950(6) . . no
C17 H11 0.950(6) . . no
C19 C20 1.387(8) . . no
C20 C21 1.387(8) . . no
C20 H12 0.951(6) . . no
C21 C22 1.391(8) . . no
C21 H13 0.951(6) . . no
C22 C23 1.394(8) . . no
C22 H14 0.951(6) . . no
C23 C24 1.473(8) . . no
C24 C25 1.391(8) . . no
C25 C26 1.383(9) . . no
C25 H15 0.950(6) . . no
C26 C27 1.371(9) . . no
C26 H16 0.950(6) . . no
C27 C28 1.384(8) . . no
C27 H17 0.952(6) . . no
C28 H18 0.952(6) . . no
